data_1562548
loop_
_publ_author_name
'Lindenau, Kevin'
'Jannsen, Nora'
'Rippke, Mirko'
'Al Hamwi, Hanan'
'Selle, Carmen'
'Drexler, Hans-Joachim'
'Spannenberg, Anke'
'Sawall, Mathias'
'Neymeyr, Klaus'
'Heller, Detlef'
'Rei\&s, Fabian'
'Beweries, Torsten'

_publ_section_title
;
 Mechanistic insights into dehydrocoupling of amine boranes using
 dinuclear zirconocene complexes
;
_journal_issue 12
_journal_name_full 'Catalysis Science &amp; Technology'
_journal_page_first 4034
_journal_page_last 4050
_journal_paper_doi 10.1039/D1CY00531F
_journal_volume 11
_journal_year 2021
_chemical_formula_sum 'C33 H50 N2 Si2 Zr2'
_chemical_formula_weight 713.37
_space_group_crystal_system monoclinic
_space_group_IT_number 14
_space_group_name_Hall '-P 2ybc'
_space_group_name_H-M_alt 'P 1 21/c 1'
_atom_sites_solution_hydrogens geom
_audit_creation_method SHELXL-2014/7
_audit_update_record
;
2020-11-24 deposited with the CCDC.	2021-04-28 downloaded from the CCDC.
;
_cell_angle_alpha 90
_cell_angle_beta 96.7815(18)
_cell_angle_gamma 90
_cell_formula_units_Z 4
_cell_length_a 16.1662(15)
_cell_length_b 12.7556(12)
_cell_length_c 16.3557(15)
_cell_measurement_reflns_used 9900
_cell_measurement_temperature 150(2)
_cell_measurement_theta_max 30.47
_cell_measurement_theta_min 2.31
_cell_volume 3349.1(5)
_computing_cell_refinement 'SAINT (Bruker, 2013)'
_computing_data_collection 'APEX2 (Bruker, 2014)'
_computing_data_reduction SAINT
_computing_structure_refinement 'SHELXL-2014/7 (Sheldrick, 2015)'
_computing_structure_solution 'SHELXS-97 (Sheldrick, 2008)'
_diffrn_ambient_temperature 150(2)
_diffrn_detector_area_resol_mean 8.3333
_diffrn_measured_fraction_theta_full 1.000
_diffrn_measured_fraction_theta_max 1.000
_diffrn_measurement_device_type 'Bruker APEX-II CCD'
_diffrn_measurement_method '\f and \w scans'
_diffrn_radiation_type MoK\a
_diffrn_radiation_wavelength 0.71073
_diffrn_reflns_av_R_equivalents 0.0295
_diffrn_reflns_av_unetI/netI 0.0184
_diffrn_reflns_Laue_measured_fraction_full 1.000
_diffrn_reflns_Laue_measured_fraction_max 1.000
_diffrn_reflns_limit_h_max 21
_diffrn_reflns_limit_h_min -21
_diffrn_reflns_limit_k_max 16
_diffrn_reflns_limit_k_min -16
_diffrn_reflns_limit_l_max 21
_diffrn_reflns_limit_l_min -21
_diffrn_reflns_number 55376
_diffrn_reflns_point_group_measured_fraction_full 1.000
_diffrn_reflns_point_group_measured_fraction_max 1.000
_diffrn_reflns_theta_full 25.242
_diffrn_reflns_theta_max 27.999
_diffrn_reflns_theta_min 2.030
_diffrn_source 'fine-focus sealed tube'
_exptl_absorpt_coefficient_mu 0.718
_exptl_absorpt_correction_T_max 0.84
_exptl_absorpt_correction_T_min 0.81
_exptl_absorpt_correction_type multi-scan
_exptl_absorpt_process_details 'SADABS (Bruker, 2014)'
_exptl_crystal_colour yellow-orange
_exptl_crystal_density_diffrn 1.415
_exptl_crystal_description prism
_exptl_crystal_F_000 1480
_exptl_crystal_size_max 0.300
_exptl_crystal_size_mid 0.300
_exptl_crystal_size_min 0.250
_refine_diff_density_max 3.645
_refine_diff_density_min -1.871
_refine_diff_density_rms 0.085
_refine_ls_extinction_method none
_refine_ls_goodness_of_fit_ref 1.040
_refine_ls_hydrogen_treatment constr
_refine_ls_matrix_type full
_refine_ls_number_parameters 549
_refine_ls_number_reflns 8075
_refine_ls_number_restraints 122
_refine_ls_restrained_S_all 1.035
_refine_ls_R_factor_all 0.0527
_refine_ls_R_factor_gt 0.0449
_refine_ls_shift/su_max 0.002
_refine_ls_shift/su_mean 0.000
_refine_ls_structure_factor_coef Fsqd
_refine_ls_weighting_details 'w=1/[\s^2^(Fo^2^)+(0.0531P)^2^+7.1935P] where P=(Fo^2^+2Fc^2^)/3'
_refine_ls_weighting_scheme calc
_refine_ls_wR_factor_gt 0.1129
_refine_ls_wR_factor_ref 0.1216
_reflns_Friedel_coverage 0.000
_reflns_number_gt 7008
_reflns_number_total 8075
_reflns_threshold_expression 'I > 2\s(I)'
_cod_data_source_file d1cy00531f3.cif
_cod_data_source_block AX1824
_cod_depositor_comments 'Adding full bibliography for 1562548--1562551.cif.'
_cod_original_sg_symbol_H-M 'P 21/c'
_cod_database_code 1562548
_shelx_shelxl_version_number 2014/7
_shelx_space_group_comment
;
The symmetry employed for this shelxl refinement is uniquely defined
by the following loop, which should always be used as a source of
symmetry information in preference to the above space-group names.
They are only intended as comments.
;

loop_
_space_group_symop_operation_xyz
'x, y, z'
'-x, y+1/2, -z+1/2'
'-x, -y, -z'
'x, -y-1/2, z-1/2'

loop_
_atom_site_label
_atom_site_type_symbol
_atom_site_fract_x
_atom_site_fract_y
_atom_site_fract_z
_atom_site_U_iso_or_equiv
_atom_site_adp_type
_atom_site_occupancy
_atom_site_site_symmetry_order
_atom_site_calc_flag
_atom_site_refinement_flags_posn
_atom_site_refinement_flags_adp
_atom_site_refinement_flags_occupancy
_atom_site_disorder_assembly
_atom_site_disorder_group
Zr1A Zr 0.7145(3) 0.6821(4) 0.4541(3) 0.0213(5) Uani 0.5 1 d D . P A 1
Zr2A Zr 0.77102(5) 0.22340(5) 0.35477(5) 0.02808(15) Uani 0.5 1 d D . P A 1
Si1A Si 0.6185(8) 0.5589(13) 0.2596(8) 0.0353(19) Uani 0.5 1 d D . P A 1
Si2A Si 0.9054(4) 0.4455(5) 0.3074(3) 0.0283(8) Uani 0.5 1 d D . P A 1
N1A N 0.5872(9) 0.708(2) 0.456(3) 0.042(5) Uani 0.5 1 d D . P A 1
N2A N 0.8810(4) 0.1717(4) 0.4186(4) 0.0437(13) Uani 0.5 1 d D . P A 1
C1A C 0.703(3) 0.560(4) 0.348(3) 0.0241(8) Uani 0.5 1 d D U P A 1
C2A C 0.7531(15) 0.4796(17) 0.343(2) 0.0235(7) Uani 0.5 1 d D U P A 1
C3A C 0.8024(15) 0.3987(9) 0.337(3) 0.0254(14) Uani 0.5 1 d D U P A 1
C4A C 0.7094(8) 0.6012(11) 0.5974(9) 0.044(3) Uani 0.5 1 d DG . P A 1
H4A H 0.6588 0.6109 0.6207 0.053 Uiso 0.5 1 calc R U P A 1
C5A C 0.7783(12) 0.6681(12) 0.6069(12) 0.053(5) Uani 0.5 1 d DG . P A 1
H5A H 0.7827 0.7314 0.6378 0.063 Uiso 0.5 1 calc R U P A 1
C6A C 0.8395(9) 0.6258(15) 0.5630(13) 0.0413(15) Uani 0.5 1 d G . P A 1
H6A H 0.8928 0.6552 0.5588 0.050 Uiso 0.5 1 calc R U P A 1
C7A C 0.8084(6) 0.5327(12) 0.5263(10) 0.0337(17) Uani 0.5 1 d G U P A 1
H7A H 0.8369 0.4876 0.4929 0.040 Uiso 0.5 1 calc R U P A 1
C8A C 0.7280(5) 0.5175(9) 0.5476(9) 0.0322(17) Uani 0.5 1 d G U P A 1
H8A H 0.6923 0.4603 0.5311 0.039 Uiso 0.5 1 calc R U P A 1
C9A C 0.8208(11) 0.8265(14) 0.4773(10) 0.043(3) Uani 0.5 1 d G . P A 1
H9A H 0.8521 0.8314 0.5301 0.052 Uiso 0.5 1 calc R U P A 1
C10A C 0.7438(8) 0.8723(15) 0.4540(10) 0.038(2) Uani 0.5 1 d G U P A 1
H10A H 0.7131 0.9140 0.4880 0.046 Uiso 0.5 1 calc R U P A 1
C11A C 0.7195(8) 0.8464(18) 0.3724(11) 0.0333(19) Uani 0.5 1 d G . P A 1
H11A H 0.6692 0.8673 0.3406 0.040 Uiso 0.5 1 calc R U P A 1
C12A C 0.7814(12) 0.7847(19) 0.3453(9) 0.038(3) Uani 0.5 1 d G . P A 1
H12A H 0.7810 0.7559 0.2917 0.046 Uiso 0.5 1 calc R U P A 1
C13A C 0.8440(12) 0.7724(14) 0.4101(10) 0.033(2) Uani 0.5 1 d G . P A 1
H13A H 0.8941 0.7337 0.4088 0.039 Uiso 0.5 1 calc R U P A 1
C14A C 0.5398(11) 0.6192(15) 0.4813(10) 0.0518(18) Uani 0.5 1 d D . P A 1
H14A H 0.5762 0.5577 0.4892 0.078 Uiso 0.5 1 calc R U P A 1
H14B H 0.5177 0.6358 0.5331 0.078 Uiso 0.5 1 calc R U P A 1
H14C H 0.4935 0.6042 0.4386 0.078 Uiso 0.5 1 calc R U P A 1
C15A C 0.5299(9) 0.7974(13) 0.4454(15) 0.0518(18) Uani 0.5 1 d D . P A 1
H15A H 0.5597 0.8591 0.4284 0.078 Uiso 0.5 1 calc R U P A 1
H15B H 0.4838 0.7805 0.4030 0.078 Uiso 0.5 1 calc R U P A 1
H15C H 0.5079 0.8121 0.4975 0.078 Uiso 0.5 1 calc R U P A 1
C16A C 0.6451(10) 0.4880(12) 0.1660(9) 0.056(3) Uani 0.5 1 d D . P A 1
H16A H 0.6657 0.4177 0.1816 0.084 Uiso 0.5 1 calc R U P A 1
H16B H 0.5952 0.4823 0.1259 0.084 Uiso 0.5 1 calc R U P A 1
H16C H 0.6883 0.5270 0.1415 0.084 Uiso 0.5 1 calc R U P A 1
C17A C 0.5185(10) 0.4999(14) 0.2845(12) 0.053(4) Uani 0.5 1 d D . P A 1
H17A H 0.5279 0.4265 0.3008 0.080 Uiso 0.5 1 calc R U P A 1
H17B H 0.4984 0.5388 0.3299 0.080 Uiso 0.5 1 calc R U P A 1
H17C H 0.4769 0.5034 0.2359 0.080 Uiso 0.5 1 calc R U P A 1
C18A C 0.5789(17) 0.6933(16) 0.2322(17) 0.046(3) Uani 0.5 1 d D . P A 1
H18A H 0.5350 0.6892 0.1856 0.069 Uiso 0.5 1 calc R U P A 1
H18B H 0.5563 0.7246 0.2796 0.069 Uiso 0.5 1 calc R U P A 1
H18C H 0.6247 0.7368 0.2171 0.069 Uiso 0.5 1 calc R U P A 1
C19A C 0.8922(8) 0.5447(13) 0.2224(9) 0.058(2) Uani 0.5 1 d D . P A 1
H19A H 0.8618 0.5129 0.1731 0.087 Uiso 0.5 1 calc R U P A 1
H19B H 0.8608 0.6049 0.2396 0.087 Uiso 0.5 1 calc R U P A 1
H19C H 0.9471 0.5681 0.2099 0.087 Uiso 0.5 1 calc R U P A 1
C20A C 0.9639(5) 0.5124(8) 0.3991(6) 0.052(2) Uani 0.5 1 d D . P A 1
H20A H 0.9722 0.4631 0.4452 0.078 Uiso 0.5 1 calc R U P A 1
H20B H 1.0181 0.5361 0.3850 0.078 Uiso 0.5 1 calc R U P A 1
H20C H 0.9318 0.5729 0.4147 0.078 Uiso 0.5 1 calc R U P A 1
C21A C 0.9791(12) 0.3430(15) 0.2758(7) 0.047(3) Uani 0.5 1 d D . P A 1
H21A H 0.9879 0.2892 0.3187 0.070 Uiso 0.5 1 calc R U P A 1
H21B H 0.9553 0.3106 0.2240 0.070 Uiso 0.5 1 calc R U P A 1
H21C H 1.0325 0.3758 0.2683 0.070 Uiso 0.5 1 calc R U P A 1
C22A C 0.7842(3) 0.0677(3) 0.2591(3) 0.0442(16) Uani 0.5 1 d G . P A 1
H22A H 0.8010 0.0020 0.2828 0.053 Uiso 0.5 1 calc R U P A 1
C23A C 0.8373(3) 0.1451(4) 0.2328(3) 0.0393(14) Uani 0.5 1 d G . P A 1
H23A H 0.8963 0.1407 0.2356 0.047 Uiso 0.5 1 calc R U P A 1
C24A C 0.7878(3) 0.2301(4) 0.2016(3) 0.0388(17) Uani 0.5 1 d G . P A 1
H24A H 0.8074 0.2932 0.1796 0.047 Uiso 0.5 1 calc R U P A 1
C25A C 0.7040(3) 0.2054(4) 0.2086(3) 0.0480(17) Uani 0.5 1 d G . P A 1
H25A H 0.6572 0.2487 0.1923 0.058 Uiso 0.5 1 calc R U P A 1
C26A C 0.7017(3) 0.1050(4) 0.2442(4) 0.0520(18) Uani 0.5 1 d G . P A 1
H26A H 0.6532 0.0688 0.2561 0.062 Uiso 0.5 1 calc R U P A 1
C27A C 0.6512(4) 0.3074(4) 0.4203(4) 0.0398(8) Uani 0.5 1 d G . P A 1
H27A H 0.6388 0.3790 0.4083 0.048 Uiso 0.5 1 calc R U P A 1
C28A C 0.7065(4) 0.2700(5) 0.4856(4) 0.0425(19) Uani 0.5 1 d G . P A 1
H28A H 0.7383 0.3116 0.5261 0.051 Uiso 0.5 1 calc R U P A 1
C29A C 0.7069(4) 0.1608(4) 0.4813(4) 0.0481(17) Uani 0.5 1 d G . P A 1
H29A H 0.7391 0.1150 0.5182 0.058 Uiso 0.5 1 calc R U P A 1
C30A C 0.6519(4) 0.1307(4) 0.4132(4) 0.0409(18) Uani 0.5 1 d G . P A 1
H30A H 0.6400 0.0608 0.3956 0.049 Uiso 0.5 1 calc R U P A 1
C31A C 0.6175(4) 0.2213(5) 0.3755(4) 0.0422(15) Uani 0.5 1 d G . P A 1
H31A H 0.5780 0.2240 0.3277 0.051 Uiso 0.5 1 calc R U P A 1
C32A C 0.9064(6) 0.2285(7) 0.4949(5) 0.058(2) Uani 0.5 1 d D . P A 1
H32A H 0.8701 0.2895 0.4983 0.087 Uiso 0.5 1 calc R U P A 1
H32B H 0.9019 0.1822 0.5420 0.087 Uiso 0.5 1 calc R U P A 1
H32C H 0.9642 0.2519 0.4956 0.087 Uiso 0.5 1 calc R U P A 1
C33A C 0.9347(5) 0.0830(7) 0.4149(6) 0.060(2) Uani 0.5 1 d D . P A 1
H33A H 0.9183 0.0441 0.3639 0.090 Uiso 0.5 1 calc R U P A 1
H33B H 0.9924 0.1070 0.4159 0.090 Uiso 0.5 1 calc R U P A 1
H33C H 0.9301 0.0373 0.4622 0.090 Uiso 0.5 1 calc R U P A 1
Zr1B Zr 0.7156(3) 0.6742(5) 0.4508(4) 0.0314(10) Uani 0.5 1 d D . P B 2
Zr2B Zr 0.79427(5) 0.23529(5) 0.38546(5) 0.03001(17) Uani 0.5 1 d D . P B 2
Si1B Si 0.6241(8) 0.5648(12) 0.2516(8) 0.0310(14) Uani 0.5 1 d D . P B 2
Si2B Si 0.9032(4) 0.4555(6) 0.2869(3) 0.0371(11) Uani 0.5 1 d D . P B 2
N1B N 0.5904(7) 0.7149(19) 0.448(3) 0.039(5) Uani 0.5 1 d D . P B 2
N2B N 0.8126(4) 0.1536(4) 0.2816(4) 0.0433(13) Uani 0.5 1 d D . P B 2
C1B C 0.704(3) 0.554(4) 0.343(3) 0.0241(8) Uani 0.5 1 d D U P B 2
C2B C 0.7574(15) 0.4764(17) 0.341(2) 0.0235(7) Uani 0.5 1 d D U P B 2
C3B C 0.8131(15) 0.4027(9) 0.337(3) 0.0254(14) Uani 0.5 1 d D U P B 2
C4B C 0.6895(7) 0.6177(9) 0.5948(8) 0.033(2) Uani 0.5 1 d DG . P B 2
H4B H 0.6391 0.6368 0.6155 0.040 Uiso 0.5 1 calc R U P B 2
C5B C 0.7635(11) 0.6766(10) 0.6023(10) 0.032(2) Uani 0.5 1 d DG . P B 2
H5B H 0.7719 0.7425 0.6289 0.038 Uiso 0.5 1 calc R U P B 2
C6B C 0.8229(8) 0.6207(15) 0.5634(12) 0.0413(15) Uani 0.5 1 d G . P B 2
H6B H 0.8785 0.6424 0.5592 0.050 Uiso 0.5 1 calc R U P B 2
C7B C 0.7856(6) 0.5273(12) 0.5319(10) 0.0337(17) Uani 0.5 1 d G U P B 2
H7B H 0.8115 0.4747 0.5027 0.040 Uiso 0.5 1 calc R U P B 2
C8B C 0.7032(5) 0.5254(9) 0.5513(8) 0.0322(17) Uani 0.5 1 d G U P B 2
H8B H 0.6636 0.4713 0.5375 0.039 Uiso 0.5 1 calc R U P B 2
C9B C 0.8040(10) 0.8433(14) 0.4687(10) 0.042(3) Uani 0.5 1 d G . P B 2
H9B H 0.8354 0.8553 0.5207 0.050 Uiso 0.5 1 calc R U P B 2
C10B C 0.7220(8) 0.8779(15) 0.4443(10) 0.038(2) Uani 0.5 1 d G U P B 2
H10B H 0.6885 0.9175 0.4770 0.046 Uiso 0.5 1 calc R U P B 2
C11B C 0.6987(8) 0.8437(19) 0.3631(10) 0.0333(19) Uani 0.5 1 d G . P B 2
H11B H 0.6465 0.8561 0.3312 0.040 Uiso 0.5 1 calc R U P B 2
C12B C 0.7661(12) 0.788(2) 0.3372(10) 0.036(3) Uani 0.5 1 d G . P B 2
H12B H 0.7675 0.7559 0.2848 0.043 Uiso 0.5 1 calc R U P B 2
C13B C 0.8312(12) 0.7875(15) 0.4024(11) 0.050(5) Uani 0.5 1 d G . P B 2
H13B H 0.8842 0.7555 0.4019 0.060 Uiso 0.5 1 calc R U P B 2
C14B C 0.5300(12) 0.6348(13) 0.4638(8) 0.052(3) Uani 0.5 1 d D . P B 2
H14D H 0.5569 0.5658 0.4661 0.078 Uiso 0.5 1 calc R U P B 2
H14E H 0.5090 0.6493 0.5165 0.078 Uiso 0.5 1 calc R U P B 2
H14F H 0.4836 0.6355 0.4195 0.078 Uiso 0.5 1 calc R U P B 2
C15B C 0.5470(9) 0.8155(13) 0.4452(16) 0.0518(18) Uani 0.5 1 d D . P B 2
H15D H 0.5858 0.8717 0.4346 0.078 Uiso 0.5 1 calc R U P B 2
H15E H 0.5004 0.8143 0.4011 0.078 Uiso 0.5 1 calc R U P B 2
H15F H 0.5259 0.8281 0.4981 0.078 Uiso 0.5 1 calc R U P B 2
C16B C 0.6681(10) 0.5154(12) 0.1580(9) 0.048(3) Uani 0.5 1 d D . P B 2
H16D H 0.6866 0.4427 0.1671 0.072 Uiso 0.5 1 calc R U P B 2
H16E H 0.6251 0.5184 0.1104 0.072 Uiso 0.5 1 calc R U P B 2
H16F H 0.7155 0.5590 0.1474 0.072 Uiso 0.5 1 calc R U P B 2
C17B C 0.5331(10) 0.4784(13) 0.2644(11) 0.049(3) Uani 0.5 1 d D . P B 2
H17D H 0.5531 0.4087 0.2825 0.073 Uiso 0.5 1 calc R U P B 2
H17E H 0.5009 0.5088 0.3057 0.073 Uiso 0.5 1 calc R U P B 2
H17F H 0.4976 0.4725 0.2117 0.073 Uiso 0.5 1 calc R U P B 2
C18B C 0.5950(17) 0.7007(16) 0.2171(17) 0.046(3) Uani 0.5 1 d D . P B 2
H18D H 0.5529 0.6976 0.1689 0.069 Uiso 0.5 1 calc R U P B 2
H18E H 0.5724 0.7384 0.2617 0.069 Uiso 0.5 1 calc R U P B 2
H18F H 0.6445 0.7374 0.2026 0.069 Uiso 0.5 1 calc R U P B 2
C19B C 0.8667(8) 0.5445(13) 0.1989(9) 0.058(2) Uani 0.5 1 d D . P B 2
H19D H 0.8312 0.5051 0.1569 0.087 Uiso 0.5 1 calc R U P B 2
H19E H 0.8347 0.6026 0.2189 0.087 Uiso 0.5 1 calc R U P B 2
H19F H 0.9149 0.5725 0.1750 0.087 Uiso 0.5 1 calc R U P B 2
C20B C 0.9697(5) 0.5401(7) 0.3622(5) 0.044(2) Uani 0.5 1 d D . P B 2
H20D H 0.9911 0.4981 0.4103 0.067 Uiso 0.5 1 calc R U P B 2
H20E H 1.0165 0.5681 0.3359 0.067 Uiso 0.5 1 calc R U P B 2
H20F H 0.9363 0.5982 0.3797 0.067 Uiso 0.5 1 calc R U P B 2
C21B C 0.9683(12) 0.3478(15) 0.2495(8) 0.047(3) Uani 0.5 1 d D . P B 2
H21D H 0.9874 0.3011 0.2955 0.070 Uiso 0.5 1 calc R U P B 2
H21E H 0.9348 0.3077 0.2064 0.070 Uiso 0.5 1 calc R U P B 2
H21F H 1.0165 0.3781 0.2271 0.070 Uiso 0.5 1 calc R U P B 2
C22B C 0.8803(3) 0.2657(4) 0.5222(3) 0.0419(16) Uani 0.5 1 d G . P B 2
H22B H 0.8631 0.3192 0.5568 0.050 Uiso 0.5 1 calc R U P B 2
C23B C 0.9349(3) 0.2782(3) 0.4621(3) 0.0315(12) Uani 0.5 1 d G . P B 2
H23B H 0.9611 0.3417 0.4490 0.038 Uiso 0.5 1 calc R U P B 2
C24B C 0.9440(3) 0.1803(4) 0.4248(3) 0.0444(16) Uani 0.5 1 d G . P B 2
H24B H 0.9774 0.1660 0.3821 0.053 Uiso 0.5 1 calc R U P B 2
C25B C 0.8949(3) 0.1073(3) 0.4618(3) 0.0477(18) Uani 0.5 1 d G . P B 2
H25B H 0.8894 0.0350 0.4485 0.057 Uiso 0.5 1 calc R U P B 2
C26B C 0.8556(3) 0.1601(4) 0.5220(3) 0.0521(18) Uani 0.5 1 d G . P B 2
H26B H 0.8187 0.1297 0.5565 0.063 Uiso 0.5 1 calc R U P B 2
C27B C 0.6506(4) 0.3111(5) 0.4125(4) 0.0398(8) Uani 0.5 1 d G . P B 2
H27B H 0.6456 0.3850 0.4170 0.048 Uiso 0.5 1 calc R U P B 2
C28B C 0.6721(4) 0.2416(5) 0.4772(4) 0.058(3) Uani 0.5 1 d G . P B 2
H28B H 0.6844 0.2599 0.5337 0.069 Uiso 0.5 1 calc R U P B 2
C29B C 0.6725(5) 0.1407(5) 0.4447(5) 0.0481(17) Uani 0.5 1 d G . P B 2
H29B H 0.6851 0.0781 0.4751 0.058 Uiso 0.5 1 calc R U P B 2
C30B C 0.6512(4) 0.1477(5) 0.3599(5) 0.064(3) Uani 0.5 1 d G . P B 2
H30B H 0.6466 0.0907 0.3222 0.077 Uiso 0.5 1 calc R U P B 2
C31B C 0.6376(4) 0.2530(5) 0.3399(4) 0.054(2) Uani 0.5 1 d G . P B 2
H31B H 0.6223 0.2804 0.2863 0.065 Uiso 0.5 1 calc R U P B 2
C32B C 0.7606(7) 0.1891(8) 0.2079(5) 0.064(3) Uani 0.5 1 d D . P B 2
H32D H 0.7331 0.2550 0.2198 0.096 Uiso 0.5 1 calc R U P B 2
H32E H 0.7953 0.2004 0.1635 0.096 Uiso 0.5 1 calc R U P B 2
H32F H 0.7183 0.1359 0.1910 0.096 Uiso 0.5 1 calc R U P B 2
C33B C 0.8537(6) 0.0563(6) 0.2650(5) 0.060(2) Uani 0.5 1 d D . P B 2
H33D H 0.8885 0.0331 0.3149 0.090 Uiso 0.5 1 calc R U P B 2
H33E H 0.8117 0.0026 0.2482 0.090 Uiso 0.5 1 calc R U P B 2
H33F H 0.8887 0.0672 0.2207 0.090 Uiso 0.5 1 calc R U P B 2

loop_
_atom_site_aniso_label
_atom_site_aniso_U_11
_atom_site_aniso_U_22
_atom_site_aniso_U_33
_atom_site_aniso_U_23
_atom_site_aniso_U_13
_atom_site_aniso_U_12
Zr1A 0.0285(9) 0.0132(5) 0.0234(9) 0.0007(5) 0.0080(6) 0.0006(5)
Zr2A 0.0300(4) 0.0233(3) 0.0312(4) 0.0000(3) 0.0046(3) 0.0024(3)
Si1A 0.042(3) 0.032(2) 0.029(3) 0.007(2) -0.010(2) -0.0007(19)
Si2A 0.0234(12) 0.0280(13) 0.036(2) -0.0042(15) 0.0119(15) -0.0060(9)
N1A 0.047(9) 0.044(8) 0.039(7) 0.007(6) 0.017(6) 0.016(7)
N2A 0.040(3) 0.043(3) 0.049(3) 0.000(3) 0.006(3) 0.005(3)
C1A 0.0273(16) 0.023(4) 0.022(3) 0.0017(11) 0.004(3) -0.0014(16)
C2A 0.0242(14) 0.0238(10) 0.0221(12) 0.0009(9) 0.0013(12) -0.0042(9)
C3A 0.024(5) 0.0269(14) 0.0249(12) -0.0022(17) 0.000(5) -0.0023(19)
C4A 0.056(7) 0.050(6) 0.029(4) 0.016(4) 0.016(4) 0.029(5)
C5A 0.059(8) 0.062(9) 0.035(7) -0.001(5) -0.005(5) 0.019(6)
C6A 0.032(5) 0.057(3) 0.0323(15) -0.0034(17) -0.009(3) 0.008(3)
C7A 0.035(5) 0.038(2) 0.027(2) 0.0008(18) -0.001(4) 0.015(4)
C8A 0.033(5) 0.033(2) 0.0309(18) 0.0084(16) 0.006(4) 0.009(3)
C9A 0.042(5) 0.035(7) 0.050(6) 0.003(5) -0.009(4) -0.003(4)
C10A 0.046(6) 0.021(2) 0.048(4) -0.002(2) 0.004(4) 0.007(4)
C11A 0.026(6) 0.0299(19) 0.042(4) 0.010(3) -0.004(4) -0.003(5)
C12A 0.048(7) 0.026(5) 0.041(6) 0.004(5) 0.009(5) -0.006(5)
C13A 0.036(6) 0.019(4) 0.043(5) 0.002(4) 0.006(4) -0.004(4)
C14A 0.028(5) 0.054(5) 0.077(3) 0.011(4) 0.020(4) 0.008(3)
C15A 0.028(5) 0.054(5) 0.077(3) 0.011(4) 0.020(4) 0.008(3)
C16A 0.058(9) 0.064(8) 0.041(6) -0.006(5) -0.016(5) 0.000(6)
C17A 0.030(5) 0.055(7) 0.071(11) 0.005(6) -0.013(5) -0.005(5)
C18A 0.053(9) 0.043(3) 0.040(9) 0.023(3) -0.005(4) -0.002(5)
C19A 0.040(7) 0.070(3) 0.068(8) 0.026(5) 0.018(5) 0.003(5)
C20A 0.031(4) 0.055(5) 0.067(6) -0.025(5) -0.003(4) -0.003(4)
C21A 0.039(4) 0.055(3) 0.048(8) -0.015(6) 0.014(5) 0.002(2)
C22A 0.060(5) 0.023(3) 0.051(4) -0.014(3) 0.017(3) -0.007(3)
C23A 0.049(4) 0.040(3) 0.032(3) -0.012(3) 0.019(3) -0.006(3)
C24A 0.057(5) 0.043(4) 0.017(3) -0.007(3) 0.009(3) -0.020(3)
C25A 0.040(4) 0.056(5) 0.046(4) -0.011(3) -0.004(3) -0.008(4)
C26A 0.056(4) 0.042(4) 0.061(4) -0.014(3) 0.020(4) -0.019(3)
C27A 0.0291(15) 0.0427(18) 0.050(2) 0.0040(15) 0.0164(14) -0.0006(13)
C28A 0.064(6) 0.031(4) 0.033(3) 0.006(3) 0.005(3) 0.004(4)
C29A 0.038(4) 0.037(3) 0.070(5) 0.016(3) 0.010(3) -0.002(3)
C30A 0.045(4) 0.038(4) 0.040(4) -0.001(3) 0.004(3) -0.001(3)
C31A 0.027(3) 0.051(4) 0.050(4) 0.005(3) 0.008(3) 0.002(3)
C32A 0.054(5) 0.057(5) 0.053(5) -0.007(4) -0.029(4) 0.005(4)
C33A 0.036(4) 0.078(6) 0.067(5) 0.016(5) 0.012(4) 0.015(4)
Zr1B 0.0363(11) 0.033(2) 0.0256(9) -0.0016(8) 0.0050(7) 0.0065(9)
Zr2B 0.0282(4) 0.0198(3) 0.0384(4) -0.0001(3) -0.0108(3) -0.0029(2)
Si1B 0.0343(19) 0.032(3) 0.026(2) 0.0070(16) 0.0002(13) 0.0034(17)
Si2B 0.0408(15) 0.0424(19) 0.029(2) -0.0010(15) 0.0095(14) 0.0064(12)
N1B 0.032(7) 0.042(7) 0.047(13) 0.002(6) 0.016(5) 0.003(6)
N2B 0.045(3) 0.036(3) 0.047(3) -0.003(2) -0.003(3) -0.002(2)
C1B 0.0273(16) 0.023(4) 0.022(3) 0.0017(11) 0.004(3) -0.0014(16)
C2B 0.0242(14) 0.0238(10) 0.0221(12) 0.0009(9) 0.0013(12) -0.0042(9)
C3B 0.024(5) 0.0269(14) 0.0249(12) -0.0022(17) 0.000(5) -0.0023(19)
C4B 0.044(6) 0.031(4) 0.025(3) 0.002(3) 0.008(4) 0.011(4)
C5B 0.051(6) 0.029(4) 0.015(4) -0.004(3) -0.004(4) 0.010(4)
C6B 0.032(5) 0.057(3) 0.0323(15) -0.0034(17) -0.009(3) 0.008(3)
C7B 0.035(5) 0.038(2) 0.027(2) 0.0008(18) -0.001(4) 0.015(4)
C8B 0.033(5) 0.033(2) 0.0309(18) 0.0084(16) 0.006(4) 0.009(3)
C9B 0.064(10) 0.022(5) 0.038(5) -0.001(4) -0.006(5) -0.009(5)
C10B 0.046(6) 0.021(2) 0.048(4) -0.002(2) 0.004(4) 0.007(4)
C11B 0.026(6) 0.0299(19) 0.042(4) 0.010(3) -0.004(4) -0.003(5)
C12B 0.048(7) 0.033(6) 0.028(4) 0.005(4) 0.011(4) -0.009(5)
C13B 0.032(6) 0.039(8) 0.078(9) 0.021(6) 0.008(5) 0.003(5)
C14B 0.045(6) 0.046(6) 0.065(7) 0.003(5) 0.004(5) 0.011(5)
C15B 0.028(5) 0.054(5) 0.077(3) 0.011(4) 0.020(4) 0.008(3)
C16B 0.052(8) 0.065(8) 0.027(4) -0.004(4) 0.000(4) -0.001(5)
C17B 0.043(7) 0.058(8) 0.043(6) 0.004(5) -0.008(4) -0.002(5)
C18B 0.053(9) 0.043(3) 0.040(9) 0.023(3) -0.005(4) -0.002(5)
C19B 0.040(7) 0.070(3) 0.068(8) 0.026(5) 0.018(5) 0.003(5)
C20B 0.041(4) 0.042(4) 0.053(5) -0.001(4) 0.017(4) -0.009(3)
C21B 0.039(4) 0.055(3) 0.048(8) -0.015(6) 0.014(5) 0.002(2)
C22B 0.059(5) 0.038(4) 0.026(3) 0.002(3) -0.005(3) 0.008(3)
C23B 0.028(3) 0.028(3) 0.035(3) 0.001(2) -0.010(2) 0.001(2)
C24B 0.027(3) 0.052(4) 0.052(4) -0.012(3) -0.007(3) 0.018(3)
C25B 0.049(4) 0.025(3) 0.064(5) 0.014(3) -0.013(4) 0.008(3)
C26B 0.063(5) 0.042(4) 0.049(4) 0.022(3) -0.003(3) 0.005(3)
C27B 0.0291(15) 0.0427(18) 0.050(2) 0.0040(15) 0.0164(14) -0.0006(13)
C28B 0.048(5) 0.043(5) 0.090(7) -0.004(5) 0.043(5) 0.004(4)
C29B 0.038(4) 0.037(3) 0.070(5) 0.016(3) 0.010(3) -0.002(3)
C30B 0.040(4) 0.043(4) 0.111(9) -0.022(5) 0.011(5) -0.011(3)
C31B 0.026(3) 0.049(4) 0.085(6) 0.005(4) 0.001(4) -0.009(3)
C32B 0.096(9) 0.053(6) 0.037(4) -0.007(4) -0.015(5) -0.007(6)
C33B 0.072(6) 0.049(5) 0.059(5) -0.022(4) 0.010(4) 0.008(4)

loop_
_atom_type_symbol
_atom_type_description
_atom_type_scat_dispersion_real
_atom_type_scat_dispersion_imag
_atom_type_scat_source
C C 0.0033 0.0016 'International Tables Vol C Tables 4.2.6.8 and 6.1.1.4'
H H 0.0000 0.0000 'International Tables Vol C Tables 4.2.6.8 and 6.1.1.4'
N N 0.0061 0.0033 'International Tables Vol C Tables 4.2.6.8 and 6.1.1.4'
Si Si 0.0817 0.0704 'International Tables Vol C Tables 4.2.6.8 and 6.1.1.4'
Zr Zr -2.9673 0.5597 'International Tables Vol C Tables 4.2.6.8 and 6.1.1.4'

loop_
_geom_angle_atom_site_label_1
_geom_angle_atom_site_label_2
_geom_angle_atom_site_label_3
_geom_angle
_geom_angle_site_symmetry_1
_geom_angle_site_symmetry_3
_geom_angle_publ_flag
N1A Zr1A C1A 97.3(18) . . ?
N1A Zr1A C10A 91.8(8) . . ?
C1A Zr1A C10A 131.1(19) . . ?
N1A Zr1A C11A 88.2(9) . . ?
C1A Zr1A C11A 99.8(17) . . ?
C10A Zr1A C11A 32.4(3) . . ?
N1A Zr1A C9A 122.4(10) . . ?
C1A Zr1A C9A 127(2) . . ?
C10A Zr1A C9A 32.3(3) . . ?
C11A Zr1A C9A 53.2(4) . . ?
N1A Zr1A C12A 115.4(12) . . ?
C1A Zr1A C12A 80(2) . . ?
C10A Zr1A C12A 53.1(4) . . ?
C11A Zr1A C12A 31.9(3) . . ?
C9A Zr1A C12A 52.5(4) . . ?
N1A Zr1A C13A 140.4(9) . . ?
C1A Zr1A C13A 95.1(19) . . ?
C10A Zr1A C13A 52.9(4) . . ?
C11A Zr1A C13A 52.6(4) . . ?
C9A Zr1A C13A 31.6(3) . . ?
C12A Zr1A C13A 31.4(3) . . ?
N1A Zr1A C4A 85.0(14) . . ?
C1A Zr1A C4A 113.7(17) . . ?
C10A Zr1A C4A 114.9(6) . . ?
C11A Zr1A C4A 146.4(6) . . ?
C9A Zr1A C4A 104.5(6) . . ?
C12A Zr1A C4A 154.7(5) . . ?
C13A Zr1A C4A 123.4(6) . . ?
N1A Zr1A C8A 97.8(9) . . ?
C1A Zr1A C8A 83.6(15) . . ?
C10A Zr1A C8A 142.4(5) . . ?
C11A Zr1A C8A 172.7(4) . . ?
C9A Zr1A C8A 119.7(5) . . ?
C12A Zr1A C8A 144.5(6) . . ?
C13A Zr1A C8A 120.9(5) . . ?
C4A Zr1A C8A 31.40(18) . . ?
N1A Zr1A C5A 106.0(16) . . ?
C1A Zr1A C5A 131.3(10) . . ?
C10A Zr1A C5A 90.8(5) . . ?
C11A Zr1A C5A 122.7(5) . . ?
C9A Zr1A C5A 73.6(6) . . ?
C12A Zr1A C5A 123.6(5) . . ?
C13A Zr1A C5A 93.2(6) . . ?
C4A Zr1A C5A 31.4(2) . . ?
C8A Zr1A C5A 51.7(3) . . ?
N1A Zr1A C7A 128.8(9) . . ?
C1A Zr1A C7A 80.7(8) . . ?
C10A Zr1A C7A 127.7(5) . . ?
C11A Zr1A C7A 142.9(4) . . ?
C9A Zr1A C7A 96.6(5) . . ?
C12A Zr1A C7A 114.5(6) . . ?
C13A Zr1A C7A 90.2(5) . . ?
C4A Zr1A C7A 51.6(3) . . ?
C8A Zr1A C7A 31.0(2) . . ?
C5A Zr1A C7A 51.3(3) . . ?
N1A Zr1A C6A 135.4(15) . . ?
C1A Zr1A C6A 108.0(6) . . ?
C10A Zr1A C6A 97.9(5) . . ?
C11A Zr1A C6A 121.4(5) . . ?
C9A Zr1A C6A 69.0(5) . . ?
C12A Zr1A C6A 104.9(5) . . ?
C13A Zr1A C6A 74.0(6) . . ?
C4A Zr1A C6A 51.5(3) . . ?
C8A Zr1A C6A 51.3(3) . . ?
C5A Zr1A C6A 31.0(3) . . ?
C7A Zr1A C6A 30.8(2) . . ?
N2A Zr2A C3A 100.6(10) . . ?
N2A Zr2A C26A 117.1(2) . . ?
C3A Zr2A C26A 125.1(14) . . ?
N2A Zr2A C25A 134.5(2) . . ?
C3A Zr2A C25A 92.6(14) . . ?
C26A Zr2A C25A 32.52(10) . . ?
N2A Zr2A C30A 107.9(2) . . ?
C3A Zr2A C30A 133.1(3) . . ?
C26A Zr2A C30A 72.43(18) . . ?
C25A Zr2A C30A 93.11(19) . . ?
N2A Zr2A C31A 136.5(2) . . ?
C3A Zr2A C31A 105.0(3) . . ?
C26A Zr2A C31A 74.40(18) . . ?
C25A Zr2A C31A 78.93(18) . . ?
C30A Zr2A C31A 31.85(10) . . ?
N2A Zr2A C29A 84.1(2) . . ?
C3A Zr2A C29A 121.3(10) . . ?
C26A Zr2A C29A 101.90(18) . . ?
C25A Zr2A C29A 124.87(18) . . ?
C30A Zr2A C29A 31.80(10) . . ?
C31A Zr2A C29A 52.58(15) . . ?
N2A Zr2A C22A 86.11(19) . . ?
C3A Zr2A C22A 129.6(11) . . ?
C26A Zr2A C22A 32.27(9) . . ?
C25A Zr2A C22A 53.43(15) . . ?
C30A Zr2A C22A 89.44(17) . . ?
C31A Zr2A C22A 103.11(17) . . ?
C29A Zr2A C22A 108.97(17) . . ?
N2A Zr2A C24A 108.8(2) . . ?
C3A Zr2A C24A 78.1(12) . . ?
C26A Zr2A C24A 53.46(15) . . ?
C25A Zr2A C24A 32.27(9) . . ?
C30A Zr2A C24A 123.91(18) . . ?
C31A Zr2A C24A 110.44(18) . . ?
C29A Zr2A C24A 155.15(18) . . ?
C22A Zr2A C24A 53.03(14) . . ?
N2A Zr2A C27A 124.9(2) . . ?
C3A Zr2A C27A 80.6(4) . . ?
C26A Zr2A C27A 104.96(18) . . ?
C25A Zr2A C27A 100.01(19) . . ?
C30A Zr2A C27A 52.58(15) . . ?
C31A Zr2A C27A 31.74(10) . . ?
C29A Zr2A C27A 52.47(15) . . ?
C22A Zr2A C27A 134.84(17) . . ?
C24A Zr2A C27A 124.78(18) . . ?
N2A Zr2A C28A 93.6(2) . . ?
C3A Zr2A C28A 89.9(10) . . ?
C26A Zr2A C28A 123.37(18) . . ?
C25A Zr2A C28A 130.05(19) . . ?
C30A Zr2A C28A 52.53(15) . . ?
C31A Zr2A C28A 52.47(15) . . ?
C29A Zr2A C28A 31.70(10) . . ?
C22A Zr2A C28A 139.92(17) . . ?
C24A Zr2A C28A 156.04(18) . . ?
C27A Zr2A C28A 31.63(10) . . ?
N2A Zr2A C23A 81.68(19) . . ?
C3A Zr2A C23A 99.2(9) . . ?
C26A Zr2A C23A 53.20(15) . . ?
C25A Zr2A C23A 53.17(15) . . ?
C30A Zr2A C23A 120.95(17) . . ?
C31A Zr2A C23A 126.95(17) . . ?
C29A Zr2A C23A 138.90(17) . . ?
C22A Zr2A C23A 31.90(9) . . ?
C24A Zr2A C23A 31.87(9) . . ?
C27A Zr2A C23A 153.18(18) . . ?
C28A Zr2A C23A 170.42(17) . . ?
C18A Si1A C1A 112.3(18) . . ?
C18A Si1A C17A 98.1(12) . . ?
C1A Si1A C17A 114(3) . . ?
C18A Si1A C16A 110.7(13) . . ?
C1A Si1A C16A 114.8(13) . . ?
C17A Si1A C16A 105.7(8) . . ?
C19A Si2A C20A 106.7(7) . . ?
C19A Si2A C21A 106.6(9) . . ?
C20A Si2A C21A 105.0(6) . . ?
C19A Si2A C3A 112.2(13) . . ?
C20A Si2A C3A 108.4(17) . . ?
C21A Si2A C3A 117.2(10) . . ?
C14A N1A C15A 107.0(9) . . ?
C14A N1A Zr1A 115.6(13) . . ?
C15A N1A Zr1A 137.2(14) . . ?
C33A N2A C32A 108.6(7) . . ?
C33A N2A Zr2A 136.2(5) . . ?
C32A N2A Zr2A 114.4(4) . . ?
C2A C1A Si1A 110.0(16) . . ?
C2A C1A Zr1A 125.3(16) . . ?
Si1A C1A Zr1A 124.7(7) . . ?
C1A C2A C3A 179(4) . . ?
C2A C3A Si2A 109.3(15) . . ?
C2A C3A Zr2A 127.2(15) . . ?
Si2A C3A Zr2A 123.4(5) . . ?
C5A C4A C8A 107.9 . . ?
C5A C4A Zr1A 75.3(7) . . ?
C8A C4A Zr1A 75.1(6) . . ?
C5A C4A H4A 126.0 . . ?
C8A C4A H4A 126.0 . . ?
Zr1A C4A H4A 115.8 . . ?
C4A C5A C6A 108.0 . . ?
C4A C5A Zr1A 73.4(6) . . ?
C6A C5A Zr1A 75.9(7) . . ?
C4A C5A H5A 126.0 . . ?
C6A C5A H5A 126.0 . . ?
Zr1A C5A H5A 116.8 . . ?
C7A C6A C5A 108.0 . . ?
C7A C6A Zr1A 74.5(6) . . ?
C5A C6A Zr1A 73.0(6) . . ?
C7A C6A H6A 126.0 . . ?
C5A C6A H6A 126.0 . . ?
Zr1A C6A H6A 118.3 . . ?
C6A C7A C8A 108.0 . . ?
C6A C7A Zr1A 74.7(7) . . ?
C8A C7A Zr1A 73.0(6) . . ?
C6A C7A H7A 126.0 . . ?
C8A C7A H7A 126.0 . . ?
Zr1A C7A H7A 118.3 . . ?
C4A C8A C7A 108.0 . . ?
C4A C8A Zr1A 73.5(6) . . ?
C7A C8A Zr1A 76.0(7) . . ?
C4A C8A H8A 126.0 . . ?
C7A C8A H8A 126.0 . . ?
Zr1A C8A H8A 116.7 . . ?
C10A C9A C13A 108.1 . . ?
C10A C9A Zr1A 72.1(8) . . ?
C13A C9A Zr1A 76.1(8) . . ?
C10A C9A H9A 126.0 . . ?
C13A C9A H9A 126.0 . . ?
Zr1A C9A H9A 117.8 . . ?
C11A C10A C9A 107.9 . . ?
C11A C10A Zr1A 74.6(9) . . ?
C9A C10A Zr1A 75.7(8) . . ?
C11A C10A H10A 126.0 . . ?
C9A C10A H10A 126.0 . . ?
Zr1A C10A H10A 115.8 . . ?
C10A C11A C12A 108.0 . . ?
C10A C11A Zr1A 73.0(8) . . ?
C12A C11A Zr1A 76.4(7) . . ?
C10A C11A H11A 126.0 . . ?
C12A C11A H11A 126.0 . . ?
Zr1A C11A H11A 116.7 . . ?
C13A C12A C11A 108.0 . . ?
C13A C12A Zr1A 74.9(8) . . ?
C11A C12A Zr1A 71.7(7) . . ?
C13A C12A H12A 126.0 . . ?
C11A C12A H12A 126.0 . . ?
Zr1A C12A H12A 119.2 . . ?
C12A C13A C9A 107.9 . . ?
C12A C13A Zr1A 73.7(9) . . ?
C9A C13A Zr1A 72.2(8) . . ?
C12A C13A H13A 126.0 . . ?
C9A C13A H13A 126.0 . . ?
Zr1A C13A H13A 119.9 . . ?
N1A C14A H14A 109.5 . . ?
N1A C14A H14B 109.5 . . ?
H14A C14A H14B 109.5 . . ?
N1A C14A H14C 109.5 . . ?
H14A C14A H14C 109.5 . . ?
H14B C14A H14C 109.5 . . ?
N1A C15A H15A 109.5 . . ?
N1A C15A H15B 109.5 . . ?
H15A C15A H15B 109.5 . . ?
N1A C15A H15C 109.5 . . ?
H15A C15A H15C 109.5 . . ?
H15B C15A H15C 109.5 . . ?
Si1A C16A H16A 109.5 . . ?
Si1A C16A H16B 109.5 . . ?
H16A C16A H16B 109.5 . . ?
Si1A C16A H16C 109.5 . . ?
H16A C16A H16C 109.5 . . ?
H16B C16A H16C 109.5 . . ?
Si1A C17A H17A 109.5 . . ?
Si1A C17A H17B 109.5 . . ?
H17A C17A H17B 109.5 . . ?
Si1A C17A H17C 109.5 . . ?
H17A C17A H17C 109.5 . . ?
H17B C17A H17C 109.5 . . ?
Si1A C18A H18A 109.5 . . ?
Si1A C18A H18B 109.5 . . ?
H18A C18A H18B 109.5 . . ?
Si1A C18A H18C 109.5 . . ?
H18A C18A H18C 109.5 . . ?
H18B C18A H18C 109.5 . . ?
Si2A C19A H19A 109.5 . . ?
Si2A C19A H19B 109.5 . . ?
H19A C19A H19B 109.5 . . ?
Si2A C19A H19C 109.5 . . ?
H19A C19A H19C 109.5 . . ?
H19B C19A H19C 109.5 . . ?
Si2A C20A H20A 109.5 . . ?
Si2A C20A H20B 109.5 . . ?
H20A C20A H20B 109.5 . . ?
Si2A C20A H20C 109.5 . . ?
H20A C20A H20C 109.5 . . ?
H20B C20A H20C 109.5 . . ?
Si2A C21A H21A 109.5 . . ?
Si2A C21A H21B 109.5 . . ?
H21A C21A H21B 109.5 . . ?
Si2A C21A H21C 109.5 . . ?
H21A C21A H21C 109.5 . . ?
H21B C21A H21C 109.5 . . ?
C26A C22A C23A 108.0 . . ?
C26A C22A Zr2A 72.43(19) . . ?
C23A C22A Zr2A 74.97(19) . . ?
C26A C22A H22A 126.0 . . ?
C23A C22A H22A 126.0 . . ?
Zr2A C22A H22A 118.5 . . ?
C24A C23A C22A 108.0 . . ?
C24A C23A Zr2A 73.19(18) . . ?
C22A C23A Zr2A 73.13(19) . . ?
C24A C23A H23A 126.0 . . ?
C22A C23A H23A 126.0 . . ?
Zr2A C23A H23A 119.5 . . ?
C23A C24A C25A 108.0 . . ?
C23A C24A Zr2A 74.94(19) . . ?
C25A C24A Zr2A 72.4(2) . . ?
C23A C24A H24A 126.0 . . ?
C25A C24A H24A 126.0 . . ?
Zr2A C24A H24A 118.6 . . ?
C26A C25A C24A 108.0 . . ?
C26A C25A Zr2A 73.73(19) . . ?
C24A C25A Zr2A 75.33(19) . . ?
C26A C25A H25A 126.0 . . ?
C24A C25A H25A 126.0 . . ?
Zr2A C25A H25A 117.0 . . ?
C25A C26A C22A 108.0 . . ?
C25A C26A Zr2A 73.76(19) . . ?
C22A C26A Zr2A 75.30(19) . . ?
C25A C26A H26A 126.0 . . ?
C22A C26A H26A 126.0 . . ?
Zr2A C26A H26A 117.0 . . ?
C28A C27A C31A 108.0 . . ?
C28A C27A Zr2A 74.3(2) . . ?
C31A C27A Zr2A 73.6(3) . . ?
C28A C27A H27A 126.0 . . ?
C31A C27A H27A 126.0 . . ?
Zr2A C27A H27A 118.0 . . ?
C27A C28A C29A 108.0 . . ?
C27A C28A Zr2A 74.1(2) . . ?
C29A C28A Zr2A 73.8(3) . . ?
C27A C28A H28A 126.0 . . ?
C29A C28A H28A 126.0 . . ?
Zr2A C28A H28A 118.1 . . ?
C30A C29A C28A 108.0 . . ?
C30A C29A Zr2A 73.7(2) . . ?
C28A C29A Zr2A 74.5(3) . . ?
C30A C29A H29A 126.0 . . ?
C28A C29A H29A 126.0 . . ?
Zr2A C29A H29A 117.7 . . ?
C29A C30A C31A 108.0 . . ?
C29A C30A Zr2A 74.5(2) . . ?
C31A C30A Zr2A 74.2(2) . . ?
C29A C30A H30A 126.0 . . ?
C31A C30A H30A 126.0 . . ?
Zr2A C30A H30A 117.3 . . ?
C27A C31A C30A 108.0 . . ?
C27A C31A Zr2A 74.6(3) . . ?
C30A C31A Zr2A 73.9(3) . . ?
C27A C31A H31A 126.0 . . ?
C30A C31A H31A 126.0 . . ?
Zr2A C31A H31A 117.5 . . ?
N2A C32A H32A 109.5 . . ?
N2A C32A H32B 109.5 . . ?
H32A C32A H32B 109.5 . . ?
N2A C32A H32C 109.5 . . ?
H32A C32A H32C 109.5 . . ?
H32B C32A H32C 109.5 . . ?
N2A C33A H33A 109.5 . . ?
N2A C33A H33B 109.5 . . ?
H33A C33A H33B 109.5 . . ?
N2A C33A H33C 109.5 . . ?
H33A C33A H33C 109.5 . . ?
H33B C33A H33C 109.5 . . ?
N1B Zr1B C1B 99.1(17) . . ?
N1B Zr1B C6B 132.8(16) . . ?
C1B Zr1B C6B 111.5(6) . . ?
N1B Zr1B C7B 125.3(11) . . ?
C1B Zr1B C7B 84.1(10) . . ?
C6B Zr1B C7B 32.9(3) . . ?
N1B Zr1B C5B 101.8(16) . . ?
C1B Zr1B C5B 138.0(12) . . ?
C6B Zr1B C5B 32.8(3) . . ?
C7B Zr1B C5B 54.2(4) . . ?
N1B Zr1B C8B 92.8(11) . . ?
C1B Zr1B C8B 89.5(17) . . ?
C6B Zr1B C8B 54.0(3) . . ?
C7B Zr1B C8B 32.49(19) . . ?
C5B Zr1B C8B 53.6(3) . . ?
N1B Zr1B C4B 79.9(14) . . ?
C1B Zr1B C4B 120.3(19) . . ?
C6B Zr1B C4B 53.9(3) . . ?
C7B Zr1B C4B 53.7(3) . . ?
C5B Zr1B C4B 32.3(2) . . ?
C8B Zr1B C4B 32.12(18) . . ?
N1B Zr1B C13B 126.5(9) . . ?
C1B Zr1B C13B 98(2) . . ?
C6B Zr1B C13B 85.0(6) . . ?
C7B Zr1B C13B 106.7(5) . . ?
C5B Zr1B C13B 98.5(6) . . ?
C8B Zr1B C13B 137.7(5) . . ?
C4B Zr1B C13B 130.8(6) . . ?
N1B Zr1B C12B 103.6(12) . . ?
C1B Zr1B C12B 80(2) . . ?
C6B Zr1B C12B 116.1(5) . . ?
C7B Zr1B C12B 130.4(6) . . ?
C5B Zr1B C12B 128.5(5) . . ?
C8B Zr1B C12B 161.7(6) . . ?
C4B Zr1B C12B 158.8(5) . . ?
C13B Zr1B C12B 31.9(3) . . ?
N1B Zr1B C9B 108.5(8) . . ?
C1B Zr1B C9B 129(2) . . ?
C6B Zr1B C9B 79.4(5) . . ?
C7B Zr1B C9B 111.0(5) . . ?
C5B Zr1B C9B 77.1(5) . . ?
C8B Zr1B C9B 129.6(5) . . ?
C4B Zr1B C9B 106.4(5) . . ?
C13B Zr1B C9B 31.8(3) . . ?
C12B Zr1B C9B 52.5(4) . . ?
N1B Zr1B C11B 75.0(10) . . ?
C1B Zr1B C11B 98.0(15) . . ?
C6B Zr1B C11B 131.5(5) . . ?
C7B Zr1B C11B 159.2(5) . . ?
C5B Zr1B C11B 122.5(5) . . ?
C8B Zr1B C11B 166.6(5) . . ?
C4B Zr1B C11B 136.9(6) . . ?
C13B Zr1B C11B 52.5(5) . . ?
C12B Zr1B C11B 31.7(3) . . ?
C9B Zr1B C11B 52.2(4) . . ?
N1B Zr1B C10B 78.1(8) . . ?
C1B Zr1B C10B 128.9(17) . . ?
C6B Zr1B C10B 106.1(5) . . ?
C7B Zr1B C10B 139.0(5) . . ?
C5B Zr1B C10B 91.1(5) . . ?
C8B Zr1B C10B 141.3(5) . . ?
C4B Zr1B C10B 109.4(5) . . ?
C13B Zr1B C10B 52.4(4) . . ?
C12B Zr1B C10B 52.3(5) . . ?
C9B Zr1B C10B 31.5(3) . . ?
C11B Zr1B C10B 31.4(3) . . ?
N2B Zr2B C3B 98.5(12) . . ?
N2B Zr2B C22B 134.17(19) . . ?
C3B Zr2B C22B 94.7(14) . . ?
N2B Zr2B C23B 108.21(19) . . ?
C3B Zr2B C23B 79.8(11) . . ?
C22B Zr2B C23B 32.37(9) . . ?
N2B Zr2B C26B 117.47(19) . . ?
C3B Zr2B C26B 127.0(14) . . ?
C22B Zr2B C26B 32.35(9) . . ?
C23B Zr2B C26B 53.57(14) . . ?
N2B Zr2B C25B 86.17(19) . . ?
C3B Zr2B C25B 131.5(9) . . ?
C22B Zr2B C25B 53.52(14) . . ?
C23B Zr2B C25B 53.49(14) . . ?
C26B Zr2B C25B 32.30(9) . . ?
N2B Zr2B C24B 80.88(19) . . ?
C3B Zr2B C24B 100.5(7) . . ?
C22B Zr2B C24B 53.54(14) . . ?
C23B Zr2B C24B 32.29(9) . . ?
C26B Zr2B C24B 53.51(14) . . ?
C25B Zr2B C24B 32.27(9) . . ?
N2B Zr2B C30B 81.9(2) . . ?
C3B Zr2B C30B 120.0(9) . . ?
C22B Zr2B C30B 127.3(2) . . ?
C23B Zr2B C30B 157.0(2) . . ?
C26B Zr2B C30B 103.4(2) . . ?
C25B Zr2B C30B 108.40(19) . . ?
C24B Zr2B C30B 137.75(18) . . ?
N2B Zr2B C31B 92.2(2) . . ?
C3B Zr2B C31B 89.1(8) . . ?
C22B Zr2B C31B 131.81(19) . . ?
C23B Zr2B C31B 157.86(18) . . ?
C26B Zr2B C31B 124.2(2) . . ?
C25B Zr2B C31B 139.16(19) . . ?
C24B Zr2B C31B 168.85(18) . . ?
C30B Zr2B C31B 31.57(11) . . ?
N2B Zr2B C29B 105.4(2) . . ?
C3B Zr2B C29B 134.0(3) . . ?
C22B Zr2B C29B 95.9(2) . . ?
C23B Zr2B C29B 126.5(2) . . ?
C26B Zr2B C29B 74.2(2) . . ?
C25B Zr2B C29B 89.3(2) . . ?
C24B Zr2B C29B 121.5(2) . . ?
C30B Zr2B C29B 31.36(12) . . ?
C31B Zr2B C29B 51.83(18) . . ?
N2B Zr2B C27B 123.4(2) . . ?
C3B Zr2B C27B 82.6(3) . . ?
C22B Zr2B C27B 101.67(19) . . ?
C23B Zr2B C27B 127.25(18) . . ?
C26B Zr2B C27B 104.8(2) . . ?
C25B Zr2B C27B 133.8(2) . . ?
C24B Zr2B C27B 155.1(2) . . ?
C30B Zr2B C27B 51.81(17) . . ?
C31B Zr2B C27B 31.28(11) . . ?
C29B Zr2B C27B 51.45(17) . . ?
N2B Zr2B C28B 133.3(2) . . ?
C3B Zr2B C28B 107.9(5) . . ?
C22B Zr2B C28B 82.0(2) . . ?
C23B Zr2B C28B 113.9(2) . . ?
C26B Zr2B C28B 75.4(2) . . ?
C25B Zr2B C28B 102.8(2) . . ?
C24B Zr2B C28B 128.8(2) . . ?
C30B Zr2B C28B 51.60(17) . . ?
C31B Zr2B C28B 51.53(17) . . ?
C29B Zr2B C28B 31.01(11) . . ?
C27B Zr2B C28B 30.95(11) . . ?
C18B Si1B C1B 116(2) . . ?
C18B Si1B C17B 114.1(12) . . ?
C1B Si1B C17B 110(3) . . ?
C18B Si1B C16B 99.9(12) . . ?
C1B Si1B C16B 109.8(16) . . ?
C17B Si1B C16B 105.8(8) . . ?
C19B Si2B C20B 105.1(6) . . ?
C19B Si2B C21B 109.4(9) . . ?
C20B Si2B C21B 109.6(7) . . ?
C19B Si2B C3B 111.2(13) . . ?
C20B Si2B C3B 109.5(17) . . ?
C21B Si2B C3B 111.9(10) . . ?
C14B N1B C15B 107.0(9) . . ?
C14B N1B Zr1B 119.3(14) . . ?
C15B N1B Zr1B 132.9(15) . . ?
C33B N2B C32B 110.2(7) . . ?
C33B N2B Zr2B 135.0(5) . . ?
C32B N2B Zr2B 113.7(5) . . ?
C2B C1B Si1B 115.0(16) . . ?
C2B C1B Zr1B 122.0(16) . . ?
Si1B C1B Zr1B 123.0(7) . . ?
C3B C2B C1B 177(4) . . ?
C2B C3B Si2B 109.7(16) . . ?
C2B C3B Zr2B 121.9(15) . . ?
Si2B C3B Zr2B 128.4(5) . . ?
C8B C4B C5B 108.0 . . ?
C8B C4B Zr1B 73.5(5) . . ?
C5B C4B Zr1B 72.3(7) . . ?
C8B C4B H4B 126.0 . . ?
C5B C4B H4B 126.0 . . ?
Zr1B C4B H4B 120.0 . . ?
C4B C5B C6B 108.0 . . ?
C4B C5B Zr1B 75.4(6) . . ?
C6B C5B Zr1B 72.2(7) . . ?
C4B C5B H5B 126.0 . . ?
C6B C5B H5B 126.0 . . ?
Zr1B C5B H5B 118.3 . . ?
C7B C6B C5B 108.0 . . ?
C7B C6B Zr1B 74.2(6) . . ?
C5B C6B Zr1B 75.0(6) . . ?
C7B C6B H6B 126.0 . . ?
C5B C6B H6B 126.0 . . ?
Zr1B C6B H6B 116.9 . . ?
C6B C7B C8B 108.0 . . ?
C6B C7B Zr1B 72.9(6) . . ?
C8B C7B Zr1B 75.5(6) . . ?
C6B C7B H7B 126.0 . . ?
C8B C7B H7B 126.0 . . ?
Zr1B C7B H7B 117.6 . . ?
C4B C8B C7B 108.0 . . ?
C4B C8B Zr1B 74.4(6) . . ?
C7B C8B Zr1B 72.0(7) . . ?
C4B C8B H8B 126.0 . . ?
C7B C8B H8B 126.0 . . ?
Zr1B C8B H8B 119.5 . . ?
C10B C9B C13B 108.1 . . ?
C10B C9B Zr1B 75.0(8) . . ?
C13B C9B Zr1B 73.2(8) . . ?
C10B C9B H9B 126.0 . . ?
C13B C9B H9B 126.0 . . ?
Zr1B C9B H9B 117.8 . . ?
C11B C10B C9B 107.9 . . ?
C11B C10B Zr1B 73.8(8) . . ?
C9B C10B Zr1B 73.5(8) . . ?
C11B C10B H10B 126.0 . . ?
C9B C10B H10B 126.0 . . ?
Zr1B C10B H10B 118.6 . . ?
C10B C11B C12B 108.0 . . ?
C10B C11B Zr1B 74.8(8) . . ?
C12B C11B Zr1B 73.1(7) . . ?
C10B C11B H11B 126.0 . . ?
C12B C11B H11B 126.0 . . ?
Zr1B C11B H11B 118.1 . . ?
C13B C12B C11B 108.0 . . ?
C13B C12B Zr1B 73.9(8) . . ?
C11B C12B Zr1B 75.2(8) . . ?
C13B C12B H12B 126.0 . . ?
C11B C12B H12B 126.0 . . ?
Zr1B C12B H12B 117.0 . . ?
C12B C13B C9B 108.0 . . ?
C12B C13B Zr1B 74.2(9) . . ?
C9B C13B Zr1B 75.0(8) . . ?
C12B C13B H13B 126.0 . . ?
C9B C13B H13B 126.0 . . ?
Zr1B C13B H13B 116.8 . . ?
N1B C14B H14D 109.5 . . ?
N1B C14B H14E 109.5 . . ?
H14D C14B H14E 109.5 . . ?
N1B C14B H14F 109.5 . . ?
H14D C14B H14F 109.5 . . ?
H14E C14B H14F 109.5 . . ?
N1B C15B H15D 109.5 . . ?
N1B C15B H15E 109.5 . . ?
H15D C15B H15E 109.5 . . ?
N1B C15B H15F 109.5 . . ?
H15D C15B H15F 109.5 . . ?
H15E C15B H15F 109.5 . . ?
Si1B C16B H16D 109.5 . . ?
Si1B C16B H16E 109.5 . . ?
H16D C16B H16E 109.5 . . ?
Si1B C16B H16F 109.5 . . ?
H16D C16B H16F 109.5 . . ?
H16E C16B H16F 109.5 . . ?
Si1B C17B H17D 109.5 . . ?
Si1B C17B H17E 109.5 . . ?
H17D C17B H17E 109.5 . . ?
Si1B C17B H17F 109.5 . . ?
H17D C17B H17F 109.5 . . ?
H17E C17B H17F 109.5 . . ?
Si1B C18B H18D 109.5 . . ?
Si1B C18B H18E 109.5 . . ?
H18D C18B H18E 109.5 . . ?
Si1B C18B H18F 109.5 . . ?
H18D C18B H18F 109.5 . . ?
H18E C18B H18F 109.5 . . ?
Si2B C19B H19D 109.5 . . ?
Si2B C19B H19E 109.5 . . ?
H19D C19B H19E 109.5 . . ?
Si2B C19B H19F 109.5 . . ?
H19D C19B H19F 109.5 . . ?
H19E C19B H19F 109.5 . . ?
Si2B C20B H20D 109.5 . . ?
Si2B C20B H20E 109.5 . . ?
H20D C20B H20E 109.5 . . ?
Si2B C20B H20F 109.5 . . ?
H20D C20B H20F 109.5 . . ?
H20E C20B H20F 109.5 . . ?
Si2B C21B H21D 109.5 . . ?
Si2B C21B H21E 109.5 . . ?
H21D C21B H21E 109.5 . . ?
Si2B C21B H21F 109.5 . . ?
H21D C21B H21F 109.5 . . ?
H21E C21B H21F 109.5 . . ?
C26B C22B C23B 108.0 . . ?
C26B C22B Zr2B 73.97(18) . . ?
C23B C22B Zr2B 73.94(18) . . ?
C26B C22B H22B 126.0 . . ?
C23B C22B H22B 126.0 . . ?
Zr2B C22B H22B 118.0 . . ?
C24B C23B C22B 108.0 . . ?
C24B C23B Zr2B 74.08(18) . . ?
C22B C23B Zr2B 73.69(19) . . ?
C24B C23B H23B 126.0 . . ?
C22B C23B H23B 126.0 . . ?
Zr2B C23B H23B 118.2 . . ?
C23B C24B C25B 108.0 . . ?
C23B C24B Zr2B 73.63(18) . . ?
C25B C24B Zr2B 73.86(18) . . ?
C23B C24B H24B 126.0 . . ?
C25B C24B H24B 126.0 . . ?
Zr2B C24B H24B 118.4 . . ?
C26B C25B C24B 108.0 . . ?
C26B C25B Zr2B 73.65(19) . . ?
C24B C25B Zr2B 73.87(17) . . ?
C26B C25B H25B 126.0 . . ?
C24B C25B H25B 126.0 . . ?
Zr2B C25B H25B 118.4 . . ?
C22B C26B C25B 108.0 . . ?
C22B C26B Zr2B 73.68(17) . . ?
C25B C26B Zr2B 74.05(18) . . ?
C22B C26B H26B 126.0 . . ?
C25B C26B H26B 126.0 . . ?
Zr2B C26B H26B 118.2 . . ?
C28B C27B C31B 108.0 . . ?
C28B C27B Zr2B 75.2(2) . . ?
C31B C27B Zr2B 72.9(2) . . ?
C28B C27B H27B 126.0 . . ?
C31B C27B H27B 126.0 . . ?
Zr2B C27B H27B 117.9 . . ?
C27B C28B C29B 108.0 . . ?
C27B C28B Zr2B 73.8(2) . . ?
C29B C28B Zr2B 73.5(3) . . ?
C27B C28B H28B 126.0 . . ?
C29B C28B H28B 126.0 . . ?
Zr2B C28B H28B 118.6 . . ?
C30B C29B C28B 108.0 . . ?
C30B C29B Zr2B 73.0(2) . . ?
C28B C29B Zr2B 75.5(3) . . ?
C30B C29B H29B 126.0 . . ?
C28B C29B H29B 126.0 . . ?
Zr2B C29B H29B 117.5 . . ?
C29B C30B C31B 108.0 . . ?
C29B C30B Zr2B 75.7(2) . . ?
C31B C30B Zr2B 74.4(3) . . ?
C29B C30B H30B 126.0 . . ?
C31B C30B H30B 126.0 . . ?
Zr2B C30B H30B 116.0 . . ?
C27B C31B C30B 108.0 . . ?
C27B C31B Zr2B 75.9(2) . . ?
C30B C31B Zr2B 74.0(3) . . ?
C27B C31B H31B 126.0 . . ?
C30B C31B H31B 126.0 . . ?
Zr2B C31B H31B 116.3 . . ?
N2B C32B H32D 109.5 . . ?
N2B C32B H32E 109.5 . . ?
H32D C32B H32E 109.5 . . ?
N2B C32B H32F 109.5 . . ?
H32D C32B H32F 109.5 . . ?
H32E C32B H32F 109.5 . . ?
N2B C33B H33D 109.5 . . ?
N2B C33B H33E 109.5 . . ?
H33D C33B H33E 109.5 . . ?
N2B C33B H33F 109.5 . . ?
H33D C33B H33F 109.5 . . ?
H33E C33B H33F 109.5 . . ?

loop_
_geom_bond_atom_site_label_1
_geom_bond_atom_site_label_2
_geom_bond_distance
_geom_bond_site_symmetry_2
_geom_bond_publ_flag
Zr1A N1A 2.088(7) . ?
Zr1A C1A 2.323(6) . ?
Zr1A C10A 2.47(2) . ?
Zr1A C11A 2.49(2) . ?
Zr1A C9A 2.52(2) . ?
Zr1A C12A 2.55(2) . ?
Zr1A C13A 2.57(2) . ?
Zr1A C4A 2.570(16) . ?
Zr1A C8A 2.591(14) . ?
Zr1A C5A 2.59(2) . ?
Zr1A C7A 2.628(18) . ?
Zr1A C6A 2.63(2) . ?
Zr2A N2A 2.062(6) . ?
Zr2A C3A 2.318(9) . ?
Zr2A C26A 2.515(5) . ?
Zr2A C25A 2.516(5) . ?
Zr2A C30A 2.540(6) . ?
Zr2A C31A 2.544(6) . ?
Zr2A C29A 2.549(6) . ?
Zr2A C22A 2.552(5) . ?
Zr2A C24A 2.553(5) . ?
Zr2A C27A 2.557(7) . ?
Zr2A C28A 2.559(7) . ?
Zr2A C23A 2.576(5) . ?
Si1A C18A 1.866(6) . ?
Si1A C1A 1.870(7) . ?
Si1A C17A 1.871(7) . ?
Si1A C16A 1.871(7) . ?
Si2A C19A 1.874(7) . ?
Si2A C20A 1.880(6) . ?
Si2A C21A 1.882(6) . ?
Si2A C3A 1.885(8) . ?
N1A C14A 1.458(8) . ?
N1A C15A 1.463(7) . ?
N2A C33A 1.430(8) . ?
N2A C32A 1.459(8) . ?
C1A C2A 1.315(6) . ?
C2A C3A 1.315(6) . ?
C4A C5A 1.397(5) . ?
C4A C8A 1.397(5) . ?
C4A H4A 0.9500 . ?
C5A C6A 1.397(5) . ?
C5A H5A 0.9500 . ?
C6A C7A 1.396(5) . ?
C6A H6A 0.9500 . ?
C7A C8A 1.397(5) . ?
C7A H7A 0.9500 . ?
C8A H8A 0.9500 . ?
C9A C10A 1.387(11) . ?
C9A C13A 1.387(11) . ?
C9A H9A 0.9500 . ?
C10A C11A 1.386(11) . ?
C10A H10A 0.9500 . ?
C11A C12A 1.388(11) . ?
C11A H11A 0.9500 . ?
C12A C13A 1.386(11) . ?
C12A H12A 0.9500 . ?
C13A H13A 0.9500 . ?
C14A H14A 0.9800 . ?
C14A H14B 0.9800 . ?
C14A H14C 0.9800 . ?
C15A H15A 0.9800 . ?
C15A H15B 0.9800 . ?
C15A H15C 0.9800 . ?
C16A H16A 0.9800 . ?
C16A H16B 0.9800 . ?
C16A H16C 0.9800 . ?
C17A H17A 0.9800 . ?
C17A H17B 0.9800 . ?
C17A H17C 0.9800 . ?
C18A H18A 0.9800 . ?
C18A H18B 0.9800 . ?
C18A H18C 0.9800 . ?
C19A H19A 0.9800 . ?
C19A H19B 0.9800 . ?
C19A H19C 0.9800 . ?
C20A H20A 0.9800 . ?
C20A H20B 0.9800 . ?
C20A H20C 0.9800 . ?
C21A H21A 0.9800 . ?
C21A H21B 0.9800 . ?
C21A H21C 0.9800 . ?
C22A C26A 1.409(4) . ?
C22A C23A 1.409(4) . ?
C22A H22A 0.9500 . ?
C23A C24A 1.408(4) . ?
C23A H23A 0.9500 . ?
C24A C25A 1.409(4) . ?
C24A H24A 0.9500 . ?
C25A C26A 1.409(4) . ?
C25A H25A 0.9500 . ?
C26A H26A 0.9500 . ?
C27A C28A 1.394(4) . ?
C27A C31A 1.395(4) . ?
C27A H27A 0.9500 . ?
C28A C29A 1.395(4) . ?
C28A H28A 0.9500 . ?
C29A C30A 1.394(4) . ?
C29A H29A 0.9500 . ?
C30A C31A 1.395(4) . ?
C30A H30A 0.9500 . ?
C31A H31A 0.9500 . ?
C32A H32A 0.9800 . ?
C32A H32B 0.9800 . ?
C32A H32C 0.9800 . ?
C33A H33A 0.9800 . ?
C33A H33B 0.9800 . ?
C33A H33C 0.9800 . ?
Zr1B N1B 2.085(6) . ?
Zr1B C1B 2.322(6) . ?
Zr1B C6B 2.47(2) . ?
Zr1B C7B 2.489(18) . ?
Zr1B C5B 2.507(18) . ?
Zr1B C8B 2.535(14) . ?
Zr1B C4B 2.546(14) . ?
Zr1B C13B 2.56(2) . ?
Zr1B C12B 2.57(2) . ?
Zr1B C9B 2.58(2) . ?
Zr1B C11B 2.59(2) . ?
Zr1B C10B 2.60(2) . ?
Zr2B N2B 2.045(6) . ?
Zr2B C3B 2.311(8) . ?
Zr2B C22B 2.520(5) . ?
Zr2B C23B 2.523(4) . ?
Zr2B C26B 2.524(5) . ?
Zr2B C25B 2.529(5) . ?
Zr2B C24B 2.529(5) . ?
Zr2B C30B 2.559(6) . ?
Zr2B C31B 2.564(6) . ?
Zr2B C29B 2.593(7) . ?
Zr2B C27B 2.602(7) . ?
Zr2B C28B 2.619(7) . ?
Si1B C18B 1.865(6) . ?
Si1B C1B 1.870(7) . ?
Si1B C17B 1.870(7) . ?
Si1B C16B 1.872(7) . ?
Si2B C19B 1.872(7) . ?
Si2B C20B 1.877(6) . ?
Si2B C21B 1.877(6) . ?
Si2B C3B 1.878(8) . ?
N1B C14B 1.457(8) . ?
N1B C15B 1.460(8) . ?
N2B C33B 1.448(8) . ?
N2B C32B 1.458(8) . ?
C1B C2B 1.314(6) . ?
C2B C3B 1.308(6) . ?
C4B C8B 1.406(5) . ?
C4B C5B 1.406(5) . ?
C4B H4B 0.9500 . ?
C5B C6B 1.406(5) . ?
C5B H5B 0.9500 . ?
C6B C7B 1.405(5) . ?
C6B H6B 0.9500 . ?
C7B C8B 1.406(5) . ?
C7B H7B 0.9500 . ?
C8B H8B 0.9500 . ?
C9B C10B 1.409(10) . ?
C9B C13B 1.409(10) . ?
C9B H9B 0.9500 . ?
C10B C11B 1.408(10) . ?
C10B H10B 0.9500 . ?
C11B C12B 1.409(10) . ?
C11B H11B 0.9500 . ?
C12B C13B 1.408(10) . ?
C12B H12B 0.9500 . ?
C13B H13B 0.9500 . ?
C14B H14D 0.9800 . ?
C14B H14E 0.9800 . ?
C14B H14F 0.9800 . ?
C15B H15D 0.9800 . ?
C15B H15E 0.9800 . ?
C15B H15F 0.9800 . ?
C16B H16D 0.9800 . ?
C16B H16E 0.9800 . ?
C16B H16F 0.9800 . ?
C17B H17D 0.9800 . ?
C17B H17E 0.9800 . ?
C17B H17F 0.9800 . ?
C18B H18D 0.9800 . ?
C18B H18E 0.9800 . ?
C18B H18F 0.9800 . ?
C19B H19D 0.9800 . ?
C19B H19E 0.9800 . ?
C19B H19F 0.9800 . ?
C20B H20D 0.9800 . ?
C20B H20E 0.9800 . ?
C20B H20F 0.9800 . ?
C21B H21D 0.9800 . ?
C21B H21E 0.9800 . ?
C21B H21F 0.9800 . ?
C22B C26B 1.405(4) . ?
C22B C23B 1.406(4) . ?
C22B H22B 0.9500 . ?
C23B C24B 1.405(4) . ?
C23B H23B 0.9500 . ?
C24B C25B 1.406(4) . ?
C24B H24B 0.9500 . ?
C25B C26B 1.406(4) . ?
C25B H25B 0.9500 . ?
C26B H26B 0.9500 . ?
C27B C28B 1.393(5) . ?
C27B C31B 1.393(5) . ?
C27B H27B 0.9500 . ?
C28B C29B 1.394(5) . ?
C28B H28B 0.9500 . ?
C29B C30B 1.393(5) . ?
C29B H29B 0.9500 . ?
C30B C31B 1.393(5) . ?
C30B H30B 0.9500 . ?
C31B H31B 0.9500 . ?
C32B H32D 0.9800 . ?
C32B H32E 0.9800 . ?
C32B H32F 0.9800 . ?
C33B H33D 0.9800 . ?
C33B H33E 0.9800 . ?
C33B H33F 0.9800 . ?

loop_
_geom_torsion_atom_site_label_1
_geom_torsion_atom_site_label_2
_geom_torsion_atom_site_label_3
_geom_torsion_atom_site_label_4
_geom_torsion
_geom_torsion_site_symmetry_1
_geom_torsion_site_symmetry_2
_geom_torsion_site_symmetry_3
_geom_torsion_site_symmetry_4
_geom_torsion_publ_flag
C18A Si1A C1A C2A -152(4) . . . . ?
C17A Si1A C1A C2A 98(5) . . . . ?
C16A Si1A C1A C2A -24(6) . . . . ?
C18A Si1A C1A Zr1A 30(5) . . . . ?
C17A Si1A C1A Zr1A -80(4) . . . . ?
C16A Si1A C1A Zr1A 158(3) . . . . ?
C19A Si2A C3A C2A -45(4) . . . . ?
C20A Si2A C3A C2A 73(4) . . . . ?
C21A Si2A C3A C2A -169(3) . . . . ?
C19A Si2A C3A Zr2A 133(2) . . . . ?
C20A Si2A C3A Zr2A -109(3) . . . . ?
C21A Si2A C3A Zr2A 9(4) . . . . ?
C8A C4A C5A C6A 0.0 . . . . ?
Zr1A C4A C5A C6A -68.6(6) . . . . ?
C8A C4A C5A Zr1A 68.6(6) . . . . ?
C4A C5A C6A C7A 0.0 . . . . ?
Zr1A C5A C6A C7A -66.9(6) . . . . ?
C4A C5A C6A Zr1A 66.9(6) . . . . ?
C5A C6A C7A C8A 0.0 . . . . ?
Zr1A C6A C7A C8A -65.9(6) . . . . ?
C5A C6A C7A Zr1A 65.9(6) . . . . ?
C5A C4A C8A C7A 0.0 . . . . ?
Zr1A C4A C8A C7A 68.7(7) . . . . ?
C5A C4A C8A Zr1A -68.7(7) . . . . ?
C6A C7A C8A C4A 0.0 . . . . ?
Zr1A C7A C8A C4A -67.1(6) . . . . ?
C6A C7A C8A Zr1A 67.0(6) . . . . ?
C13A C9A C10A C11A 0.0 . . . . ?
Zr1A C9A C10A C11A -68.3(9) . . . . ?
C13A C9A C10A Zr1A 68.3(9) . . . . ?
C9A C10A C11A C12A 0.0 . . . . ?
Zr1A C10A C11A C12A -69.0(7) . . . . ?
C9A C10A C11A Zr1A 69.0(7) . . . . ?
C10A C11A C12A C13A 0.0 . . . . ?
Zr1A C11A C12A C13A -66.7(8) . . . . ?
C10A C11A C12A Zr1A 66.7(8) . . . . ?
C11A C12A C13A C9A 0.0 . . . . ?
Zr1A C12A C13A C9A -64.6(7) . . . . ?
C11A C12A C13A Zr1A 64.6(7) . . . . ?
C10A C9A C13A C12A 0.0 . . . . ?
Zr1A C9A C13A C12A 65.5(8) . . . . ?
C10A C9A C13A Zr1A -65.5(8) . . . . ?
C26A C22A C23A C24A 0.0 . . . . ?
Zr2A C22A C23A C24A -65.41(19) . . . . ?
C26A C22A C23A Zr2A 65.4(2) . . . . ?
C22A C23A C24A C25A 0.0 . . . . ?
Zr2A C23A C24A C25A -65.4(2) . . . . ?
C22A C23A C24A Zr2A 65.4(2) . . . . ?
C23A C24A C25A C26A 0.0 . . . . ?
Zr2A C24A C25A C26A -67.06(19) . . . . ?
C23A C24A C25A Zr2A 67.06(19) . . . . ?
C24A C25A C26A C22A 0.0 . . . . ?
Zr2A C25A C26A C22A -68.1(2) . . . . ?
C24A C25A C26A Zr2A 68.1(2) . . . . ?
C23A C22A C26A C25A 0.0 . . . . ?
Zr2A C22A C26A C25A 67.10(19) . . . . ?
C23A C22A C26A Zr2A -67.10(19) . . . . ?
C31A C27A C28A C29A 0.0 . . . . ?
Zr2A C27A C28A C29A -66.5(3) . . . . ?
C31A C27A C28A Zr2A 66.5(3) . . . . ?
C27A C28A C29A C30A 0.0 . . . . ?
Zr2A C28A C29A C30A -66.7(2) . . . . ?
C27A C28A C29A Zr2A 66.7(2) . . . . ?
C28A C29A C30A C31A 0.0 . . . . ?
Zr2A C29A C30A C31A -67.3(3) . . . . ?
C28A C29A C30A Zr2A 67.3(3) . . . . ?
C28A C27A C31A C30A 0.0 . . . . ?
Zr2A C27A C31A C30A 66.9(2) . . . . ?
C28A C27A C31A Zr2A -66.9(2) . . . . ?
C29A C30A C31A C27A 0.0 . . . . ?
Zr2A C30A C31A C27A -67.4(3) . . . . ?
C29A C30A C31A Zr2A 67.4(3) . . . . ?
C18B Si1B C1B C2B -142(4) . . . . ?
C17B Si1B C1B C2B 86(5) . . . . ?
C16B Si1B C1B C2B -30(6) . . . . ?
C18B Si1B C1B Zr1B 34(5) . . . . ?
C17B Si1B C1B Zr1B -98(4) . . . . ?
C16B Si1B C1B Zr1B 146(3) . . . . ?
C19B Si2B C3B C2B -39(4) . . . . ?
C20B Si2B C3B C2B 76(4) . . . . ?
C21B Si2B C3B C2B -162(3) . . . . ?
C19B Si2B C3B Zr2B 140(3) . . . . ?
C20B Si2B C3B Zr2B -105(3) . . . . ?
C21B Si2B C3B Zr2B 17(4) . . . . ?
C8B C4B C5B C6B 0.0 . . . . ?
Zr1B C4B C5B C6B -65.4(6) . . . . ?
C8B C4B C5B Zr1B 65.4(6) . . . . ?
C4B C5B C6B C7B 0.0 . . . . ?
Zr1B C5B C6B C7B -67.5(6) . . . . ?
C4B C5B C6B Zr1B 67.5(6) . . . . ?
C5B C6B C7B C8B 0.0 . . . . ?
Zr1B C6B C7B C8B -68.0(6) . . . . ?
C5B C6B C7B Zr1B 68.0(6) . . . . ?
C5B C4B C8B C7B 0.0 . . . . ?
Zr1B C4B C8B C7B 64.6(7) . . . . ?
C5B C4B C8B Zr1B -64.6(7) . . . . ?
C6B C7B C8B C4B 0.0 . . . . ?
Zr1B C7B C8B C4B -66.2(6) . . . . ?
C6B C7B C8B Zr1B 66.2(6) . . . . ?
C13B C9B C10B C11B 0.0 . . . . ?
Zr1B C9B C10B C11B -66.3(8) . . . . ?
C13B C9B C10B Zr1B 66.3(8) . . . . ?
C9B C10B C11B C12B 0.0 . . . . ?
Zr1B C10B C11B C12B -66.1(7) . . . . ?
C9B C10B C11B Zr1B 66.1(7) . . . . ?
C10B C11B C12B C13B 0.0 . . . . ?
Zr1B C11B C12B C13B -67.2(8) . . . . ?
C10B C11B C12B Zr1B 67.2(8) . . . . ?
C11B C12B C13B C9B 0.0 . . . . ?
Zr1B C12B C13B C9B -68.0(7) . . . . ?
C11B C12B C13B Zr1B 68.0(7) . . . . ?
C10B C9B C13B C12B 0.0 . . . . ?
Zr1B C9B C13B C12B 67.5(9) . . . . ?
C10B C9B C13B Zr1B -67.5(9) . . . . ?
C26B C22B C23B C24B 0.0 . . . . ?
Zr2B C22B C23B C24B -66.69(18) . . . . ?
C26B C22B C23B Zr2B 66.69(18) . . . . ?
C22B C23B C24B C25B 0.0 . . . . ?
Zr2B C23B C24B C25B -66.43(19) . . . . ?
C22B C23B C24B Zr2B 66.43(19) . . . . ?
C23B C24B C25B C26B 0.0 . . . . ?
Zr2B C24B C25B C26B -66.28(19) . . . . ?
C23B C24B C25B Zr2B 66.27(19) . . . . ?
C23B C22B C26B C25B 0.0 . . . . ?
Zr2B C22B C26B C25B 66.67(19) . . . . ?
C23B C22B C26B Zr2B -66.67(19) . . . . ?
C24B C25B C26B C22B 0.0 . . . . ?
Zr2B C25B C26B C22B -66.42(17) . . . . ?
C24B C25B C26B Zr2B 66.42(17) . . . . ?
C31B C27B C28B C29B 0.0 . . . . ?
Zr2B C27B C28B C29B -66.0(3) . . . . ?
C31B C27B C28B Zr2B 66.0(3) . . . . ?
C27B C28B C29B C30B 0.0 . . . . ?
Zr2B C28B C29B C30B -66.3(2) . . . . ?
C27B C28B C29B Zr2B 66.3(2) . . . . ?
C28B C29B C30B C31B 0.0 . . . . ?
Zr2B C29B C30B C31B -68.0(3) . . . . ?
C28B C29B C30B Zr2B 68.0(3) . . . . ?
C28B C27B C31B C30B 0.0 . . . . ?
Zr2B C27B C31B C30B 67.6(3) . . . . ?
C28B C27B C31B Zr2B -67.6(3) . . . . ?
C29B C30B C31B C27B 0.0 . . . . ?
Zr2B C30B C31B C27B -68.9(2) . . . . ?
C29B C30B C31B Zr2B 68.9(2) . . . . ?
